data_7209038
loop_
_publ_author_name
'Bezzu, C. Grazia'
'Kariuki, Benson M.'
'Helliwell, Madeleine'
'Tuna, Floriana'
'Warren, John E.'
'Allan, David R.'
'McKeown, Neil B.'

_publ_section_title
;
 In-situ coordination chemistry within cobalt-containing phthalocyanine
 nanoporous crystals
;
_journal_issue 8
_journal_name_full CrystEngComm
_journal_page_first 1545
_journal_paper_doi 10.1039/c2ce26463c
_journal_volume 15
_journal_year 2013
_chemical_formula_sum 'C136.33 H155.33 Cl0.17 Co N9 O13.33'
_chemical_formula_weight 2198.20
_chemical_name_systematic
;
?
;
_space_group_IT_number 222
_symmetry_cell_setting cubic
_symmetry_space_group_name_Hall '-P 4a 2bc 3'
_symmetry_space_group_name_H-M 'P n -3 n :2'
_atom_sites_solution_hydrogens geom
_atom_sites_solution_primary direct
_atom_sites_solution_secondary difmap
_audit_creation_method SHELXL-97
_cell_angle_alpha 90.00
_cell_angle_beta 90.00
_cell_angle_gamma 90.00
_cell_formula_units_Z 12
_cell_length_a 37.1172(4)
_cell_length_b 37.1172(4)
_cell_length_c 37.1172(4)
_cell_measurement_reflns_used 5226
_cell_measurement_temperature 100(2)
_cell_measurement_theta_max 23.53
_cell_measurement_theta_min 1.79
_cell_volume 51135.9(10)
_computing_cell_refinement 'Bruker SMART'
_computing_data_collection 'Bruker SMART'
_computing_data_reduction 'Bruker SAINT'
_computing_molecular_graphics 'Bruker SHELXTL'
_computing_publication_material 'Bruker SHELXTL'
_computing_structure_refinement 'SHELXL-97 (Sheldrick, 1997)'
_computing_structure_solution 'SHELXS-97 (Sheldrick, 1990)'
_diffrn_ambient_temperature 100(2)
_diffrn_measured_fraction_theta_full 0.995
_diffrn_measured_fraction_theta_max 0.995
_diffrn_measurement_device_type 'CCD area detector'
_diffrn_measurement_method 'phi and omega scans'
_diffrn_radiation_monochromator graphite
_diffrn_radiation_source synchrotron
_diffrn_radiation_type synchrotron
_diffrn_radiation_wavelength 0.67090
_diffrn_reflns_av_R_equivalents 0.0843
_diffrn_reflns_av_sigmaI/netI 0.0261
_diffrn_reflns_limit_h_max 44
_diffrn_reflns_limit_h_min -44
_diffrn_reflns_limit_k_max 44
_diffrn_reflns_limit_k_min -25
_diffrn_reflns_limit_l_max 44
_diffrn_reflns_limit_l_min -44
_diffrn_reflns_number 269869
_diffrn_reflns_theta_full 23.53
_diffrn_reflns_theta_max 23.53
_diffrn_reflns_theta_min 1.79
_exptl_absorpt_coefficient_mu 0.150
_exptl_absorpt_correction_T_max 0.9706
_exptl_absorpt_correction_T_min 0.9634
_exptl_absorpt_correction_type multi-scan
_exptl_absorpt_process_details SADABS
_exptl_crystal_colour 'dark green'
_exptl_crystal_density_diffrn 0.857
_exptl_crystal_density_method 'not measured'
_exptl_crystal_description block
_exptl_crystal_F_000 14074
_exptl_crystal_size_max 0.25
_exptl_crystal_size_mid 0.25
_exptl_crystal_size_min 0.20
_refine_diff_density_max 1.296
_refine_diff_density_min -0.495
_refine_diff_density_rms 0.072
_refine_ls_extinction_method none
_refine_ls_goodness_of_fit_ref 1.651
_refine_ls_hydrogen_treatment constr
_refine_ls_matrix_type fullcycle
_refine_ls_number_parameters 325
_refine_ls_number_reflns 7520
_refine_ls_number_restraints 252
_refine_ls_restrained_S_all 1.743
_refine_ls_R_factor_all 0.1838
_refine_ls_R_factor_gt 0.1444
_refine_ls_shift/su_max 0.005
_refine_ls_shift/su_mean 0.001
_refine_ls_structure_factor_coef Fsqd
_refine_ls_weighting_details 'calc w=1/[\s^2^(Fo^2^)+(0.2000P)^2^+0.0000P] where P=(Fo^2^+2Fc^2^)/3'
_refine_ls_weighting_scheme calc
_refine_ls_wR_factor_gt 0.4132
_refine_ls_wR_factor_ref 0.4396
_reflns_number_gt 5226
_reflns_number_total 7520
_reflns_threshold_expression >2sigma(I)
_cod_data_source_file c2ce26463c.txt
_cod_data_source_block copcpicsq
_cod_depositor_comments
;
The following automatic conversions were performed:

'_symmetry_cell_setting' value 'Cubic' changed to 'cubic' according
to /home/saulius/struct/CIF-dictionaries/cif_core.dic dictionary
named 'cif_core.dic' version 2.4.2 from 2011-04-26.

Automatic conversion script
Id: cif_fix_values 1891 2012-01-12 08:04:46Z andrius 
;
_cod_original_sg_symbol_H-M Pn-3n
_cod_database_code 7209038

loop_
_symmetry_equiv_pos_as_xyz
'x, y, z'
'-x+1/2, -y+1/2, z'
'-x+1/2, y, -z+1/2'
'x, -y+1/2, -z+1/2'
'z, x, y'
'z, -x+1/2, -y+1/2'
'-z+1/2, -x+1/2, y'
'-z+1/2, x, -y+1/2'
'y, z, x'
'-y+1/2, z, -x+1/2'
'y, -z+1/2, -x+1/2'
'-y+1/2, -z+1/2, x'
'y, x, -z+1/2'
'-y+1/2, -x+1/2, -z+1/2'
'y, -x+1/2, z'
'-y+1/2, x, z'
'x, z, -y+1/2'
'-x+1/2, z, y'
'-x+1/2, -z+1/2, -y+1/2'
'x, -z+1/2, y'
'z, y, -x+1/2'
'z, -y+1/2, x'
'-z+1/2, y, x'
'-z+1/2, -y+1/2, -x+1/2'
'-x, -y, -z'
'x-1/2, y-1/2, -z'
'x-1/2, -y, z-1/2'
'-x, y-1/2, z-1/2'
'-z, -x, -y'
'-z, x-1/2, y-1/2'
'z-1/2, x-1/2, -y'
'z-1/2, -x, y-1/2'
'-y, -z, -x'
'y-1/2, -z, x-1/2'
'-y, z-1/2, x-1/2'
'y-1/2, z-1/2, -x'
'-y, -x, z-1/2'
'y-1/2, x-1/2, z-1/2'
'-y, x-1/2, -z'
'y-1/2, -x, -z'
'-x, -z, y-1/2'
'x-1/2, -z, -y'
'x-1/2, z-1/2, y-1/2'
'-x, z-1/2, -y'
'-z, -y, x-1/2'
'-z, y-1/2, -x'
'z-1/2, -y, -x'
'z-1/2, y-1/2, x-1/2'

loop_
_atom_site_label
_atom_site_type_symbol
_atom_site_fract_x
_atom_site_fract_y
_atom_site_fract_z
_atom_site_U_iso_or_equiv
_atom_site_adp_type
_atom_site_occupancy
_atom_site_symmetry_multiplicity
_atom_site_calc_flag
_atom_site_refinement_flags
_atom_site_disorder_assembly
_atom_site_disorder_group
Co1 Co 0.7500 0.7500 0.07537(4) 0.0886(6) Uani 1 4 d S . .
O1 O 0.88918(10) 0.59480(9) 0.10889(12) 0.1077(12) Uani 1 1 d . A .
O2 O 0.83140(9) 0.55915(9) 0.10907(13) 0.1182(14) Uani 1 1 d . . .
O3 O 0.7500 0.7500 0.1375(8) 0.173(8) Uiso 0.50 4 d SP . .
N1S N 0.7500 0.7500 0.0186(3) 0.103(3) Uani 1 4 d SD . .
N1 N 0.77845(10) 0.70646(10) 0.07903(13) 0.0891(12) Uani 1 1 d . A .
N2 N 0.73114(10) 0.66119(10) 0.08161(13) 0.0931(12) Uani 1 1 d . A .
C1 C 0.82592(13) 0.66702(12) 0.08594(16) 0.0926(14) Uani 1 1 d U . .
C2 C 0.85926(13) 0.65064(13) 0.09349(15) 0.0943(14) Uani 1 1 d U A .
H2 H 0.8810 0.6641 0.0932 0.113 Uiso 1 1 calc R . .
C3 C 0.85916(13) 0.61513(14) 0.10122(16) 0.0980(15) Uani 1 1 d U . .
C4 C 0.82715(14) 0.59476(13) 0.09973(17) 0.1001(16) Uani 1 1 d U A .
C5 C 0.79460(14) 0.61055(13) 0.09185(17) 0.1034(16) Uani 1 1 d U . .
H5 H 0.7731 0.5968 0.0907 0.124 Uiso 1 1 calc R A .
C6 C 0.79438(13) 0.64740(13) 0.08560(16) 0.0956(14) Uani 1 1 d U A .
C7 C 0.76528(14) 0.67245(12) 0.08140(15) 0.0897(14) Uani 1 1 d U . .
C8 C 0.70463(12) 0.68512(13) 0.08112(15) 0.0907(14) Uani 1 1 d . . .
C9 C 0.92220(14) 0.61214(17) 0.1114(2) 0.1113(15) Uani 1 1 d U . .
C10 C 0.93082(16) 0.62676(18) 0.1452(2) 0.1248(17) Uani 1 1 d U A .
C11 C 0.96513(19) 0.6414(2) 0.1494(3) 0.155(2) Uani 1 1 d U . .
H11 H 0.9718 0.6520 0.1717 0.186 Uiso 1 1 calc R A .
C12 C 0.9886(2) 0.6407(3) 0.1222(3) 0.182(3) Uani 1 1 d U A .
H12 H 1.0121 0.6505 0.1256 0.219 Uiso 1 1 calc R . .
C13 C 0.9796(2) 0.6260(3) 0.0886(3) 0.178(3) Uani 1 1 d U . .
H13 H 0.9967 0.6258 0.0696 0.213 Uiso 1 1 calc R A .
C14 C 0.9451(2) 0.6114(2) 0.0833(2) 0.147(2) Uani 1 1 d U A .
C15 C 0.9035(2) 0.62619(17) 0.17658(19) 0.1288(18) Uani 1 1 d U . .
H15 H 0.8792 0.6319 0.1665 0.155 Uiso 1 1 calc R A .
C16 C 0.9020(2) 0.58902(19) 0.1922(2) 0.135(2) Uani 1 1 d U A .
H16A H 0.8951 0.5718 0.1734 0.202 Uiso 1 1 calc R . .
H16B H 0.8841 0.5884 0.2116 0.202 Uiso 1 1 calc R . .
H16C H 0.9257 0.5826 0.2019 0.202 Uiso 1 1 calc R . .
C17 C 0.9118(3) 0.6541(2) 0.2069(3) 0.191(4) Uani 1 1 d U A .
H17A H 0.9295 0.6439 0.2237 0.287 Uiso 1 1 calc R . .
H17B H 0.8896 0.6598 0.2200 0.287 Uiso 1 1 calc R . .
H17C H 0.9216 0.6761 0.1962 0.287 Uiso 1 1 calc R . .
C18 C 0.9353(3) 0.5949(3) 0.0492(3) 0.179(3) Uani 1 1 d U . .
H18 H 0.9085 0.5971 0.0488 0.215 Uiso 1 1 calc R A .
C19 C 0.9458(6) 0.6099(5) 0.0147(4) 0.309(9) Uani 1 1 d U A .
H19A H 0.9450 0.5910 -0.0037 0.464 Uiso 1 1 calc R . .
H19B H 0.9703 0.6196 0.0164 0.464 Uiso 1 1 calc R . .
H19C H 0.9292 0.6293 0.0081 0.464 Uiso 1 1 calc R . .
C20 C 0.9412(3) 0.5549(3) 0.0482(4) 0.239(5) Uani 1 1 d U A .
H20A H 0.9647 0.5492 0.0589 0.358 Uiso 1 1 calc R . .
H20B H 0.9407 0.5465 0.0232 0.358 Uiso 1 1 calc R . .
H20C H 0.9221 0.5429 0.0620 0.358 Uiso 1 1 calc R . .
C21A C 0.7980(2) 0.5367(2) 0.1126(2) 0.083(3) Uiso 0.461(10) 1 d PGU A 1
C22A C 0.7868(3) 0.5158(3) 0.0835(2) 0.118(4) Uiso 0.461(10) 1 d PGDU A 1
C23A C 0.7558(3) 0.4949(3) 0.0863(2) 0.119(4) Uiso 0.461(10) 1 d PGU A 1
H23A H 0.7482 0.4807 0.0665 0.143 Uiso 0.461(10) 1 calc PR A 1
C24A C 0.7361(2) 0.4949(2) 0.1182(3) 0.124(4) Uiso 0.461(10) 1 d PGU A 1
H24A H 0.7149 0.4806 0.1201 0.148 Uiso 0.461(10) 1 calc PR A 1
C25A C 0.7473(2) 0.5157(2) 0.1472(2) 0.109(4) Uiso 0.461(10) 1 d PGU A 1
H25A H 0.7338 0.5157 0.1689 0.131 Uiso 0.461(10) 1 calc PR A 1
C26A C 0.7783(2) 0.5366(2) 0.1444(2) 0.105(3) Uiso 0.461(10) 1 d PGDU A 1
C21B C 0.8043(2) 0.5412(2) 0.1037(2) 0.117(4) Uiso 0.539(10) 1 d PGU A 2
C22B C 0.8002(2) 0.5218(2) 0.0719(2) 0.107(3) Uiso 0.539(10) 1 d PGDU A 2
C23B C 0.7700(3) 0.5004(3) 0.0668(2) 0.146(4) Uiso 0.539(10) 1 d PGU A 2
H23B H 0.7672 0.4871 0.0451 0.175 Uiso 0.539(10) 1 calc PR A 2
C24B C 0.7438(2) 0.4983(3) 0.0935(3) 0.148(5) Uiso 0.539(10) 1 d PGU A 2
H24B H 0.7231 0.4836 0.0901 0.177 Uiso 0.539(10) 1 calc PR A 2
C25B C 0.7479(2) 0.5176(3) 0.1253(3) 0.134(4) Uiso 0.539(10) 1 d PGU A 2
H25B H 0.7300 0.5162 0.1436 0.161 Uiso 0.539(10) 1 calc PR A 2
C26B C 0.7782(2) 0.5391(2) 0.1304(2) 0.106(3) Uiso 0.539(10) 1 d PGDU A 2
C27A C 0.8086(4) 0.5149(5) 0.0502(3) 0.131(4) Uiso 0.461(10) 1 d PDU A 1
H27A H 0.8185 0.5393 0.0556 0.157 Uiso 0.461(10) 1 calc PR A 1
C28A C 0.8458(6) 0.4984(8) 0.0547(8) 0.196(10) Uiso 0.461(10) 1 d PDU A 1
H28D H 0.8558 0.4927 0.0309 0.294 Uiso 0.461(10) 1 calc PR A 1
H28E H 0.8439 0.4763 0.0690 0.294 Uiso 0.461(10) 1 calc PR A 1
H28F H 0.8616 0.5156 0.0670 0.294 Uiso 0.461(10) 1 calc PR A 1
C29A C 0.7991(8) 0.5267(8) 0.0127(5) 0.229(10) Uiso 0.461(10) 1 d PDU A 1
H29A H 0.7929 0.5523 0.0128 0.344 Uiso 0.461(10) 1 calc PR A 1
H29B H 0.7785 0.5126 0.0040 0.344 Uiso 0.461(10) 1 calc PR A 1
H29C H 0.8198 0.5228 -0.0033 0.344 Uiso 0.461(10) 1 calc PR A 1
C27B C 0.8276(4) 0.5255(4) 0.0425(3) 0.138(4) Uiso 0.539(10) 1 d PDU A 2
H27B H 0.8450 0.5397 0.0573 0.165 Uiso 0.539(10) 1 calc PR A 2
C28B C 0.8506(5) 0.4926(5) 0.0404(6) 0.169(7) Uiso 0.539(10) 1 d PDU A 2
H28A H 0.8747 0.4993 0.0319 0.254 Uiso 0.539(10) 1 calc PR A 2
H28B H 0.8398 0.4754 0.0237 0.254 Uiso 0.539(10) 1 calc PR A 2
H28C H 0.8525 0.4817 0.0644 0.254 Uiso 0.539(10) 1 calc PR A 2
C29B C 0.8214(9) 0.5544(7) 0.0155(7) 0.265(12) Uiso 0.539(10) 1 d PDU A 2
H29D H 0.8092 0.5748 0.0271 0.397 Uiso 0.539(10) 1 calc PR A 2
H29E H 0.8063 0.5452 -0.0041 0.397 Uiso 0.539(10) 1 calc PR A 2
H29F H 0.8445 0.5624 0.0057 0.397 Uiso 0.539(10) 1 calc PR A 2
C30 C 0.7855(2) 0.5615(2) 0.1687(2) 0.179(3) Uani 1 1 d DU . .
H30 H 0.8040 0.5795 0.1612 0.215 Uiso 1 1 calc R A 1
C31 C 0.7957(3) 0.5395(3) 0.2012(3) 0.223(5) Uani 1 1 d U A .
H31A H 0.7761 0.5228 0.2070 0.335 Uiso 1 1 calc R . .
H31B H 0.7999 0.5556 0.2217 0.335 Uiso 1 1 calc R . .
H31C H 0.8177 0.5259 0.1960 0.335 Uiso 1 1 calc R . .
C32A C 0.7476(5) 0.5770(9) 0.1742(7) 0.207(9) Uiso 0.58(3) 1 d PDU A 1
H32A H 0.7297 0.5578 0.1713 0.311 Uiso 0.58(3) 1 calc PR A 1
H32B H 0.7432 0.5959 0.1564 0.311 Uiso 0.58(3) 1 calc PR A 1
H32C H 0.7457 0.5872 0.1985 0.311 Uiso 0.58(3) 1 calc PR A 1
C32B C 0.7658(9) 0.5947(6) 0.1815(6) 0.172(10) Uiso 0.42(3) 1 d PDU A 2
H32D H 0.7434 0.5876 0.1936 0.258 Uiso 0.42(3) 1 calc PR A 2
H32E H 0.7601 0.6101 0.1608 0.258 Uiso 0.42(3) 1 calc PR A 2
H32F H 0.7811 0.6081 0.1984 0.258 Uiso 0.42(3) 1 calc PR A 2
O1S O 0.7897(4) 0.9254(6) 0.0424(5) 0.253(8) Uani 0.50 1 d PU . .
C1S C 0.7550(6) 0.7805(4) -0.0008(5) 0.173(6) Uiso 0.50 1 d PDU . .
C2S C 0.7553(7) 0.7810(6) -0.0383(5) 0.191(7) Uiso 0.50 1 d PDU . .
C3S C 0.7500 0.7500 -0.0586(9) 0.253(11) Uiso 1 4 d SDU . .
C4S C 0.7500 0.7500 -0.0997(10) 0.217(15) Uiso 0.60 4 d SPDU . .
Cl1S Cl 0.7500 0.7500 0.7500 0.0788(13) Uani 1 24 d S . .

loop_
_atom_site_aniso_label
_atom_site_aniso_U_11
_atom_site_aniso_U_22
_atom_site_aniso_U_33
_atom_site_aniso_U_23
_atom_site_aniso_U_13
_atom_site_aniso_U_12
Co1 0.0640(6) 0.0640(6) 0.1378(13) 0.000 0.000 0.000
O1 0.083(2) 0.091(2) 0.149(3) 0.015(2) -0.025(2) 0.0084(17)
O2 0.079(2) 0.073(2) 0.202(4) 0.017(2) -0.022(2) 0.0030(16)
N1S 0.081(3) 0.081(3) 0.147(8) 0.000 0.000 0.000
N1 0.064(2) 0.066(2) 0.137(4) -0.004(2) -0.014(2) 0.0032(16)
N2 0.067(2) 0.071(2) 0.141(4) 0.007(2) -0.006(2) 0.0004(19)
C1 0.076(2) 0.069(2) 0.132(4) -0.005(2) -0.016(3) -0.0014(18)
C2 0.074(2) 0.085(3) 0.125(4) 0.000(3) -0.017(3) -0.003(2)
C3 0.074(3) 0.085(3) 0.135(4) -0.001(3) -0.018(3) 0.013(2)
C4 0.081(3) 0.073(3) 0.146(4) 0.007(3) -0.018(3) 0.0056(19)
C5 0.080(3) 0.070(2) 0.161(5) 0.010(3) -0.022(3) -0.002(2)
C6 0.076(2) 0.073(2) 0.138(4) 0.008(3) -0.020(3) 0.0042(19)
C7 0.080(3) 0.067(3) 0.122(4) 0.000(2) -0.018(3) 0.007(2)
C8 0.066(3) 0.071(3) 0.134(4) 0.008(3) -0.008(3) -0.001(2)
C9 0.069(3) 0.111(4) 0.154(4) 0.042(3) -0.020(2) 0.009(3)
C10 0.101(3) 0.113(4) 0.160(4) 0.047(3) -0.042(3) -0.009(3)
C11 0.109(4) 0.157(5) 0.200(6) 0.078(5) -0.067(3) -0.029(4)
C12 0.099(4) 0.201(7) 0.247(8) 0.122(6) -0.043(4) -0.016(4)
C13 0.099(4) 0.214(8) 0.220(6) 0.114(6) 0.011(4) 0.009(4)
C14 0.098(4) 0.175(6) 0.169(4) 0.067(4) -0.001(3) 0.032(4)
C15 0.131(4) 0.113(4) 0.142(4) 0.020(3) -0.038(3) -0.013(4)
C16 0.151(6) 0.117(4) 0.136(6) 0.018(3) 0.007(4) 0.000(4)
C17 0.221(10) 0.141(5) 0.212(7) -0.037(6) -0.062(6) 0.008(6)
C18 0.164(6) 0.199(6) 0.174(5) 0.032(5) 0.029(5) 0.043(6)
C19 0.41(2) 0.344(15) 0.175(6) 0.066(10) -0.029(11) -0.151(15)
C20 0.225(11) 0.196(7) 0.296(15) 0.008(6) -0.048(10) 0.030(9)
C30 0.163(6) 0.162(6) 0.211(7) 0.037(5) 0.062(5) 0.075(5)
C31 0.226(10) 0.187(9) 0.257(11) 0.064(8) 0.045(9) 0.087(8)
O1S 0.147(9) 0.340(17) 0.273(15) 0.111(13) 0.054(9) 0.072(10)
Cl1S 0.0788(13) 0.0788(13) 0.0788(13) 0.000 0.000 0.000

loop_
_atom_type_symbol
_atom_type_description
_atom_type_scat_dispersion_real
_atom_type_scat_dispersion_imag
_atom_type_scat_source
C C 0.0033 0.0016 'International Tables Vol C Tables 4.2.6.8 and 6.1.1.4'
H H 0.0000 0.0000 'International Tables Vol C Tables 4.2.6.8 and 6.1.1.4'
N N 0.0061 0.0033 'International Tables Vol C Tables 4.2.6.8 and 6.1.1.4'
O O 0.0106 0.0060 'International Tables Vol C Tables 4.2.6.8 and 6.1.1.4'
Co Co 0.3494 0.9721 'International Tables Vol C Tables 4.2.6.8 and 6.1.1.4'
Cl Cl 0.1484 0.1585 'International Tables Vol C Tables 4.2.6.8 and 6.1.1.4'

loop_
_geom_angle_atom_site_label_1
_geom_angle_atom_site_label_2
_geom_angle_atom_site_label_3
_geom_angle
_geom_angle_site_symmetry_1
_geom_angle_site_symmetry_3
N1 Co1 N1 172.0(3) 16_655 15_565
N1 Co1 N1 89.72(2) 16_655 .
N1 Co1 N1 89.72(2) 15_565 .
N1 Co1 N1 89.72(2) 16_655 2_665
N1 Co1 N1 89.72(2) 15_565 2_665
N1 Co1 N1 172.0(3) . 2_665
N1 Co1 N1S 94.02(14) 16_655 .
N1 Co1 N1S 94.02(14) 15_565 .
N1 Co1 N1S 94.02(14) . .
N1 Co1 N1S 94.02(14) 2_665 .
N1 Co1 O3 85.98(14) 16_655 .
N1 Co1 O3 85.98(14) 15_565 .
N1 Co1 O3 85.98(14) . .
N1 Co1 O3 85.98(14) 2_665 .
N1S Co1 O3 180.000(4) . .
C3 O1 C9 118.3(4) . .
C21B O2 C4 112.9(6) . .
C21B O2 C21A 14.3(6) . .
C4 O2 C21A 117.5(5) . .
C1S N1S C1S 115.8(19) 16_655 15_565
C1S N1S C1S 73.6(9) 16_655 2_665
C1S N1S C1S 73.6(9) 15_565 2_665
C1S N1S C1S 73.6(9) 16_655 .
C1S N1S C1S 73.6(9) 15_565 .
C1S N1S C1S 115.8(19) 2_665 .
C1S N1S Co1 122.1(9) 16_655 .
C1S N1S Co1 122.1(9) 15_565 .
C1S N1S Co1 122.1(9) 2_665 .
C1S N1S Co1 122.1(9) . .
C8 N1 C7 108.0(4) 16_655 .
C8 N1 Co1 126.2(3) 16_655 .
C7 N1 Co1 125.8(3) . .
C8 N2 C7 119.7(4) . .
C6 C1 C2 121.3(4) . .
C6 C1 C8 105.3(4) . 16_655
C2 C1 C8 133.0(4) . 16_655
C3 C2 C1 117.5(5) . .
C3 C2 H2 121.2 . .
C1 C2 H2 121.2 . .
C2 C3 O1 125.3(5) . .
C2 C3 C4 121.2(4) . .
O1 C3 C4 113.4(4) . .
C5 C4 O2 124.4(5) . .
C5 C4 C3 121.4(5) . .
O2 C4 C3 114.1(4) . .
C4 C5 C6 117.5(5) . .
C4 C5 H5 121.3 . .
C6 C5 H5 121.3 . .
C1 C6 C5 120.9(4) . .
C1 C6 C7 107.3(4) . .
C5 C6 C7 131.5(4) . .
N2 C7 N1 129.4(4) . .
N2 C7 C6 120.8(4) . .
N1 C7 C6 109.8(4) . .
N2 C8 N1 129.2(4) . 15_565
N2 C8 C1 121.2(4) . 15_565
N1 C8 C1 109.5(4) 15_565 15_565
C14 C9 O1 119.8(7) . .
C14 C9 C10 123.8(7) . .
O1 C9 C10 116.1(6) . .
C11 C10 C9 117.3(7) . .
C11 C10 C15 121.4(7) . .
C9 C10 C15 121.3(5) . .
C12 C11 C10 120.3(9) . .
C12 C11 H11 119.8 . .
C10 C11 H11 119.8 . .
C11 C12 C13 121.5(9) . .
C11 C12 H12 119.3 . .
C13 C12 H12 119.3 . .
C12 C13 C14 119.8(10) . .
C12 C13 H13 120.1 . .
C14 C13 H13 120.1 . .
C9 C14 C13 117.3(10) . .
C9 C14 C18 121.7(8) . .
C13 C14 C18 121.0(10) . .
C16 C15 C10 109.3(6) . .
C16 C15 C17 109.8(6) . .
C10 C15 C17 113.9(7) . .
C16 C15 H15 107.9 . .
C10 C15 H15 107.9 . .
C17 C15 H15 107.9 . .
C15 C16 H16A 109.5 . .
C15 C16 H16B 109.5 . .
H16A C16 H16B 109.5 . .
C15 C16 H16C 109.5 . .
H16A C16 H16C 109.5 . .
H16B C16 H16C 109.5 . .
C15 C17 H17A 109.5 . .
C15 C17 H17B 109.5 . .
H17A C17 H17B 109.5 . .
C15 C17 H17C 109.5 . .
H17A C17 H17C 109.5 . .
H17B C17 H17C 109.5 . .
C14 C18 C19 122.8(11) . .
C14 C18 C20 113.6(10) . .
C19 C18 C20 108.7(13) . .
C14 C18 H18 103.0 . .
C19 C18 H18 103.0 . .
C20 C18 H18 103.0 . .
C18 C19 H19A 109.5 . .
C18 C19 H19B 109.5 . .
H19A C19 H19B 109.5 . .
C18 C19 H19C 109.5 . .
H19A C19 H19C 109.5 . .
H19B C19 H19C 109.5 . .
C18 C20 H20A 109.5 . .
C18 C20 H20B 109.5 . .
H20A C20 H20B 109.5 . .
C18 C20 H20C 109.5 . .
H20A C20 H20C 109.5 . .
H20B C20 H20C 109.5 . .
C22A C21A C26A 120.0 . .
C22A C21A O2 119.3(5) . .
C26A C21A O2 120.7(5) . .
C23A C22A C21A 120.0 . .
C23A C22A C27A 120.1(9) . .
C21A C22A C27A 119.8(9) . .
C22A C23A C24A 120.0 . .
C22A C23A H23A 120.0 . .
C24A C23A H23A 120.0 . .
C25A C24A C23A 120.0 . .
C25A C24A H24A 120.0 . .
C23A C24A H24A 120.0 . .
C24A C25A C26A 120.0 . .
C24A C25A H25A 120.0 . .
C26A C25A H25A 120.0 . .
C30 C26A C25A 120.4(7) . .
C30 C26A C21A 118.3(7) . .
C25A C26A C21A 120.0 . .
O2 C21B C22B 120.7(6) . .
O2 C21B C26B 119.3(6) . .
C22B C21B C26B 120.0 . .
C21B C22B C23B 120.0 . .
C21B C22B C27B 119.9(8) . .
C23B C22B C27B 120.1(8) . .
C22B C23B C24B 120.0 . .
C22B C23B H23B 120.0 . .
C24B C23B H23B 120.0 . .
C25B C24B C23B 120.0 . .
C25B C24B H24B 120.0 . .
C23B C24B H24B 120.0 . .
C24B C25B C26B 120.0 . .
C24B C25B H25B 120.0 . .
C26B C25B H25B 120.0 . .
C25B C26B C21B 120.0 . .
C25B C26B C30 122.1(6) . .
C21B C26B C30 117.8(6) . .
C22A C27A C29A 129.8(16) . .
C22A C27A C28A 114.6(15) . .
C29A C27A C28A 115.6(17) . .
C22A C27A H27A 90.6 . .
C29A C27A H27A 90.6 . .
C28A C27A H27A 90.6 . .
C27A C28A H28D 109.5 . .
C27A C28A H28E 109.5 . .
H28D C28A H28E 109.5 . .
C27A C28A H28F 109.5 . .
H28D C28A H28F 109.5 . .
H28E C28A H28F 109.5 . .
C27A C29A H29A 109.5 . .
C27A C29A H29B 109.5 . .
H29A C29A H29B 109.5 . .
C27A C29A H29C 109.5 . .
H29A C29A H29C 109.5 . .
H29B C29A H29C 109.5 . .
C29B C27B C28B 130.1(17) . .
C29B C27B C22B 116.9(15) . .
C28B C27B C22B 110.6(13) . .
C29B C27B H27B 95.0 . .
C28B C27B H27B 95.0 . .
C22B C27B H27B 95.0 . .
C27B C28B H28A 109.5 . .
C27B C28B H28B 109.5 . .
H28A C28B H28B 109.5 . .
C27B C28B H28C 109.5 . .
H28A C28B H28C 109.5 . .
H28B C28B H28C 109.5 . .
C27B C29B H29D 109.5 . .
C27B C29B H29E 109.5 . .
H29D C29B H29E 109.5 . .
C27B C29B H29F 109.5 . .
H29D C29B H29F 109.5 . .
H29E C29B H29F 109.5 . .
C26A C30 C31 102.8(9) . .
C26A C30 C32B 133.5(15) . .
C31 C30 C32B 108.2(11) . .
C26A C30 C32A 99.6(15) . .
C31 C30 C32A 109.2(11) . .
C32B C30 C32A 37.6(10) . .
C26A C30 C26B 15.2(6) . .
C31 C30 C26B 117.1(8) . .
C32B C30 C26B 126.5(13) . .
C32A C30 C26B 98.7(13) . .
C26A C30 H30 114.5 . .
C31 C30 H30 114.5 . .
C32B C30 H30 82.7 . .
C32A C30 H30 114.5 . .
C26B C30 H30 101.8 . .
C30 C31 H31A 109.5 . .
C30 C31 H31B 109.5 . .
H31A C31 H31B 109.5 . .
C30 C31 H31C 109.5 . .
H31A C31 H31C 109.5 . .
H31B C31 H31C 109.5 . .
C30 C32A H32A 109.5 . .
C30 C32A H32B 109.5 . .
H32A C32A H32B 109.5 . .
C30 C32A H32C 109.5 . .
H32A C32A H32C 109.5 . .
H32B C32A H32C 109.5 . .
C30 C32B H32D 109.5 . .
C30 C32B H32E 109.5 . .
H32D C32B H32E 109.5 . .
C30 C32B H32F 109.5 . .
H32D C32B H32F 109.5 . .
H32E C32B H32F 109.5 . .
N1S C1S C2S 122.9(18) . .
N1S C1S C1S 53.2(4) . 16_655
C2S C1S C1S 90.9(12) . 16_655
N1S C1S C1S 53.2(4) . 15_565
C2S C1S C1S 90.3(13) . 15_565
C1S C1S C1S 90.000(7) 16_655 15_565
C3S C2S C1S 122(3) . .
C3S C2S C2S 53.5(8) . 16_655
C1S C2S C2S 89.1(12) . 16_655
C3S C2S C2S 53.5(8) . 15_565
C1S C2S C2S 89.7(13) . 15_565
C2S C2S C2S 90.000(7) 16_655 15_565
C2S C3S C2S 72.9(15) 15_565 .
C2S C3S C2S 72.9(15) 15_565 2_665
C2S C3S C2S 114(3) . 2_665
C2S C3S C2S 114(3) 15_565 16_655
C2S C3S C2S 72.9(15) . 16_655
C2S C3S C2S 72.9(15) 2_665 16_655
C2S C3S C4S 122.8(16) 15_565 .
C2S C3S C4S 122.8(16) . .
C2S C3S C4S 122.8(16) 2_665 .
C2S C3S C4S 122.8(16) 16_655 .

loop_
_geom_bond_atom_site_label_1
_geom_bond_atom_site_label_2
_geom_bond_distance
_geom_bond_site_symmetry_2
Co1 N1 1.935(3) 16_655
Co1 N1 1.935(3) 15_565
Co1 N1 1.935(3) .
Co1 N1 1.935(3) 2_665
Co1 N1S 2.108(11) .
Co1 O3 2.31(3) .
O1 C3 1.376(6) .
O1 C9 1.387(7) .
O2 C21B 1.222(7) .
O2 C4 1.376(6) .
O2 C21A 1.500(7) .
N1S C1S 1.355(9) 16_655
N1S C1S 1.355(9) 15_565
N1S C1S 1.355(9) 2_665
N1S C1S 1.355(9) .
N1 C8 1.356(6) 16_655
N1 C7 1.357(6) .
N2 C8 1.326(6) .
N2 C7 1.334(7) .
C1 C6 1.379(6) .
C1 C2 1.407(7) .
C1 C8 1.466(7) 16_655
C2 C3 1.349(7) .
C2 H2 0.9500 .
C3 C4 1.409(7) .
C4 C5 1.374(7) .
C5 C6 1.387(7) .
C5 H5 0.9500 .
C6 C7 1.434(7) .
C8 N1 1.356(6) 15_565
C8 C1 1.466(7) 15_565
C9 C14 1.347(10) .
C9 C10 1.404(10) .
C10 C11 1.394(9) .
C10 C15 1.545(10) .
C11 C12 1.335(13) .
C11 H11 0.9500 .
C12 C13 1.400(15) .
C12 H12 0.9500 .
C13 C14 1.401(12) .
C13 H13 0.9500 .
C14 C18 1.452(13) .
C15 C16 1.498(9) .
C15 C17 1.562(11) .
C15 H15 1.0000 .
C16 H16A 0.9800 .
C16 H16B 0.9800 .
C16 H16C 0.9800 .
C17 H17A 0.9800 .
C17 H17B 0.9800 .
C17 H17C 0.9800 .
C18 C19 1.449(15) .
C18 C20 1.500(14) .
C18 H18 1.0000 .
C19 H19A 0.9800 .
C19 H19B 0.9800 .
C19 H19C 0.9800 .
C20 H20A 0.9800 .
C20 H20B 0.9800 .
C20 H20C 0.9800 .
C21A C22A 1.3900 .
C21A C26A 1.3900 .
C22A C23A 1.3900 .
C22A C27A 1.481(9) .
C23A C24A 1.3900 .
C23A H23A 0.9500 .
C24A C25A 1.3900 .
C24A H24A 0.9500 .
C25A C26A 1.3900 .
C25A H25A 0.9500 .
C26A C30 1.319(8) .
C21B C22B 1.3900 .
C21B C26B 1.3900 .
C22B C23B 1.3900 .
C22B C27B 1.496(9) .
C23B C24B 1.3900 .
C23B H23B 0.9500 .
C24B C25B 1.3900 .
C24B H24B 0.9500 .
C25B C26B 1.3900 .
C25B H25B 0.9500 .
C26B C30 1.669(8) .
C27A C29A 1.501(10) .
C27A C28A 1.517(10) .
C27A H27A 1.0000 .
C28A H28D 0.9800 .
C28A H28E 0.9800 .
C28A H28F 0.9800 .
C29A H29A 0.9800 .
C29A H29B 0.9800 .
C29A H29C 0.9800 .
C27B C29B 1.488(10) .
C27B C28B 1.491(10) .
C27B H27B 1.0000 .
C28B H28A 0.9800 .
C28B H28B 0.9800 .
C28B H28C 0.9800 .
C29B H29D 0.9800 .
C29B H29E 0.9800 .
C29B H29F 0.9800 .
C30 C31 1.501(12) .
C30 C32B 1.511(10) .
C30 C32A 1.534(10) .
C30 H30 1.0000 .
C31 H31A 0.9800 .
C31 H31B 0.9800 .
C31 H31C 0.9800 .
C32A H32A 0.9800 .
C32A H32B 0.9800 .
C32A H32C 0.9800 .
C32B H32D 0.9800 .
C32B H32E 0.9800 .
C32B H32F 0.9800 .
C1S C2S 1.391(10) .
C1S C1S 1.62(2) 16_655
C1S C1S 1.62(2) 15_565
C2S C3S 1.390(10) .
C2S C2S 1.65(3) 16_655
C2S C2S 1.65(3) 15_565
C3S C2S 1.390(10) 15_565
C3S C2S 1.390(10) 2_665
C3S C2S 1.390(10) 16_655
C3S C4S 1.53(2) .

loop_
_geom_torsion_atom_site_label_1
_geom_torsion_atom_site_label_2
_geom_torsion_atom_site_label_3
_geom_torsion_atom_site_label_4
_geom_torsion
_geom_torsion_site_symmetry_1
_geom_torsion_site_symmetry_4
N1 Co1 N1S C1S -137.6(11) 16_655 16_655
N1 Co1 N1S C1S 42.4(11) 15_565 16_655
N1 Co1 N1S C1S 132.4(11) . 16_655
N1 Co1 N1S C1S -47.6(11) 2_665 16_655
O3 Co1 N1S C1S 9(100) . 16_655
N1 Co1 N1S C1S 42.4(11) 16_655 15_565
N1 Co1 N1S C1S -137.6(11) 15_565 15_565
N1 Co1 N1S C1S -47.6(11) . 15_565
N1 Co1 N1S C1S 132.4(11) 2_665 15_565
O3 Co1 N1S C1S -171(100) . 15_565
N1 Co1 N1S C1S 132.4(11) 16_655 2_665
N1 Co1 N1S C1S -47.6(11) 15_565 2_665
N1 Co1 N1S C1S 42.4(11) . 2_665
N1 Co1 N1S C1S -137.6(11) 2_665 2_665
O3 Co1 N1S C1S -81(100) . 2_665
N1 Co1 N1S C1S -47.6(11) 16_655 .
N1 Co1 N1S C1S 132.4(11) 15_565 .
N1 Co1 N1S C1S -137.6(11) . .
N1 Co1 N1S C1S 42.4(11) 2_665 .
O3 Co1 N1S C1S 99(100) . .
N1 Co1 N1 C8 -2.9(6) 16_655 16_655
N1 Co1 N1 C8 -174.9(4) 15_565 16_655
N1 Co1 N1 C8 -88.9(5) 2_665 16_655
N1S Co1 N1 C8 91.1(4) . 16_655
O3 Co1 N1 C8 -88.9(4) . 16_655
N1 Co1 N1 C7 174.3(4) 16_655 .
N1 Co1 N1 C7 2.3(6) 15_565 .
N1 Co1 N1 C7 88.3(4) 2_665 .
N1S Co1 N1 C7 -91.7(4) . .
O3 Co1 N1 C7 88.3(4) . .
C6 C1 C2 C3 -1.5(8) . .
C8 C1 C2 C3 170.9(6) 16_655 .
C1 C2 C3 O1 179.4(5) . .
C1 C2 C3 C4 3.6(9) . .
C9 O1 C3 C2 4.6(9) . .
C9 O1 C3 C4 -179.4(5) . .
C21B O2 C4 C5 11.9(9) . .
C21A O2 C4 C5 -3.1(9) . .
C21B O2 C4 C3 -172.3(6) . .
C21A O2 C4 C3 172.7(6) . .
C2 C3 C4 C5 -2.8(10) . .
O1 C3 C4 C5 -179.0(6) . .
C2 C3 C4 O2 -178.7(5) . .
O1 C3 C4 O2 5.0(8) . .
O2 C4 C5 C6 175.2(6) . .
C3 C4 C5 C6 -0.4(9) . .
C2 C1 C6 C5 -1.6(9) . .
C8 C1 C6 C5 -175.8(6) 16_655 .
C2 C1 C6 C7 173.2(5) . .
C8 C1 C6 C7 -1.0(6) 16_655 .
C4 C5 C6 C1 2.5(9) . .
C4 C5 C6 C7 -170.9(6) . .
C8 N2 C7 N1 -3.5(9) . .
C8 N2 C7 C6 173.6(5) . .
C8 N1 C7 N2 178.0(5) 16_655 .
Co1 N1 C7 N2 0.4(8) . .
C8 N1 C7 C6 0.6(6) 16_655 .
Co1 N1 C7 C6 -177.0(4) . .
C1 C6 C7 N2 -177.3(5) . .
C5 C6 C7 N2 -3.2(10) . .
C1 C6 C7 N1 0.3(6) . .
C5 C6 C7 N1 174.4(6) . .
C7 N2 C8 N1 2.8(9) . 15_565
C7 N2 C8 C1 -172.1(5) . 15_565
C3 O1 C9 C14 -99.5(7) . .
C3 O1 C9 C10 86.3(6) . .
C14 C9 C10 C11 0.3(9) . .
O1 C9 C10 C11 174.3(5) . .
C14 C9 C10 C15 -179.0(6) . .
O1 C9 C10 C15 -5.0(8) . .
C9 C10 C11 C12 -1.1(10) . .
C15 C10 C11 C12 178.2(7) . .
C10 C11 C12 C13 1.0(13) . .
C11 C12 C13 C14 -0.2(14) . .
O1 C9 C14 C13 -173.2(6) . .
C10 C9 C14 C13 0.5(10) . .
O1 C9 C14 C18 4.2(10) . .
C10 C9 C14 C18 177.9(7) . .
C12 C13 C14 C9 -0.6(12) . .
C12 C13 C14 C18 -178.1(8) . .
C11 C10 C15 C16 -102.8(7) . .
C9 C10 C15 C16 76.4(7) . .
C11 C10 C15 C17 20.4(9) . .
C9 C10 C15 C17 -160.4(6) . .
C9 C14 C18 C19 141.8(13) . .
C13 C14 C18 C19 -40.9(16) . .
C9 C14 C18 C20 -84.0(11) . .
C13 C14 C18 C20 93.3(11) . .
C21B O2 C21A C22A 21(3) . .
C4 O2 C21A C22A 95.9(7) . .
C21B O2 C21A C26A -159(3) . .
C4 O2 C21A C26A -84.0(7) . .
C26A C21A C22A C23A 0.0 . .
O2 C21A C22A C23A -179.8(8) . .
C26A C21A C22A C27A -177.7(10) . .
O2 C21A C22A C27A 2.5(11) . .
C21A C22A C23A C24A 0.0 . .
C27A C22A C23A C24A 177.7(10) . .
C22A C23A C24A C25A 0.0 . .
C23A C24A C25A C26A 0.0 . .
C24A C25A C26A C30 167.1(10) . .
C24A C25A C26A C21A 0.0 . .
C22A C21A C26A C30 -167.4(10) . .
O2 C21A C26A C30 12.5(9) . .
C22A C21A C26A C25A 0.0 . .
O2 C21A C26A C25A 179.8(8) . .
C4 O2 C21B C22B 95.2(7) . .
C21A O2 C21B C22B -153(3) . .
C4 O2 C21B C26B -87.4(7) . .
C21A O2 C21B C26B 24(2) . .
O2 C21B C22B C23B 177.4(10) . .
C26B C21B C22B C23B 0.0 . .
O2 C21B C22B C27B -5.4(10) . .
C26B C21B C22B C27B 177.1(9) . .
C21B C22B C23B C24B 0.0 . .
C27B C22B C23B C24B -177.1(9) . .
C22B C23B C24B C25B 0.0 . .
C23B C24B C25B C26B 0.0 . .
C24B C25B C26B C21B 0.0 . .
C24B C25B C26B C30 -177.2(8) . .
O2 C21B C26B C25B -177.5(9) . .
C22B C21B C26B C25B 0.0 . .
O2 C21B C26B C30 -0.2(8) . .
C22B C21B C26B C30 177.3(8) . .
C23A C22A C27A C29A 65(2) . .
C21A C22A C27A C29A -118(2) . .
C23A C22A C27A C28A -113.1(18) . .
C21A C22A C27A C28A 65(2) . .
C21B C22B C27B C29B -89.3(18) . .
C23B C22B C27B C29B 87.8(18) . .
C21B C22B C27B C28B 106.3(13) . .
C23B C22B C27B C28B -76.6(15) . .
C25A C26A C30 C31 71.5(9) . .
C21A C26A C30 C31 -121.2(8) . .
C25A C26A C30 C32B -60(2) . .
C21A C26A C30 C32B 107.6(18) . .
C25A C26A C30 C32A -40.8(13) . .
C21A C26A C30 C32A 126.5(12) . .
C25A C26A C30 C26B -129(2) . .
C21A C26A C30 C26B 38.8(18) . .
C25B C26B C30 C26A 49.4(19) . .
C21B C26B C30 C26A -128(2) . .
C25B C26B C30 C31 71.5(9) . .
C21B C26B C30 C31 -105.8(9) . .
C25B C26B C30 C32B -73.2(18) . .
C21B C26B C30 C32B 109.5(17) . .
C25B C26B C30 C32A -45.3(14) . .
C21B C26B C30 C32A 137.4(12) . .
C1S N1S C1S C2S -62.6(18) 16_655 .
C1S N1S C1S C2S 61.5(18) 15_565 .
C1S N1S C1S C2S -0.5(17) 2_665 .
Co1 N1S C1S C2S 179.5(17) . .
C1S N1S C1S C1S 124.1(12) 15_565 16_655
C1S N1S C1S C1S 62.0(6) 2_665 16_655
Co1 N1S C1S C1S -118.0(6) . 16_655
C1S N1S C1S C1S -124.1(12) 16_655 15_565
C1S N1S C1S C1S -62.0(6) 2_665 15_565
Co1 N1S C1S C1S 118.0(6) . 15_565
N1S C1S C2S C3S 1(3) . .
C1S C1S C2S C3S -44(3) 16_655 .
C1S C1S C2S C3S 46(3) 15_565 .
N1S C1S C2S C2S 46(3) . 16_655
C1S C1S C2S C2S 0.5(17) 16_655 16_655
C1S C1S C2S C2S 90.5(17) 15_565 16_655
N1S C1S C2S C2S -44(3) . 15_565
C1S C1S C2S C2S -89.5(17) 16_655 15_565
C1S C1S C2S C2S 0.5(17) 15_565 15_565
C1S C2S C3S C2S -62.1(19) . 15_565
C2S C2S C3S C2S -123(2) 16_655 15_565
C1S C2S C3S C2S -0.5(16) . 2_665
C2S C2S C3S C2S -61.5(10) 16_655 2_665
C2S C2S C3S C2S 61.5(10) 15_565 2_665
C1S C2S C3S C2S 61(2) . 16_655
C2S C2S C3S C2S 123(2) 15_565 16_655
C1S C2S C3S C4S 179.5(16) . .
C2S C2S C3S C4S 118.5(10) 16_655 .
C2S C2S C3S C4S -118.5(10) 15_565 .
